data_1554343
loop_
_publ_author_name
'Olivon, F.'
'Apel, C.'
'Retailleau, P.'
'Allard, P. M.'
'Wolfender, J. L.'
'Touboul, D.'
'Roussi, F.'
'Litaudon, M.'
'Desrat, S.'

_publ_section_title
;
 Searching for original natural products by molecular networking:
 detection, isolation and total synthesis of chloroaustralasines
;
_journal_issue 14
_journal_name_full 'Organic Chemistry Frontiers'
_journal_page_first 2171
_journal_paper_doi 10.1039/C8QO00429C
_journal_volume 5
_journal_year 2018
_chemical_formula_moiety 'C20 H23 N O2'
_chemical_formula_sum 'C20 H23 N O2'
_chemical_formula_weight 309.39
_space_group_crystal_system monoclinic
_space_group_IT_number 14
_space_group_name_Hall '-P 2yn'
_space_group_name_H-M_alt 'P 1 21/n 1'
_atom_sites_solution_hydrogens geom
_atom_sites_solution_primary dual
_atom_sites_solution_secondary difmap
_audit_creation_method SHELXL-2017/1
_audit_update_record
;
2017-12-04 deposited with the CCDC.
2018-06-07 downloaded from the CCDC.
;
_cell_angle_alpha 90
_cell_angle_beta 107.010(4)
_cell_angle_gamma 90
_cell_formula_units_Z 4
_cell_length_a 10.2096(3)
_cell_length_b 12.8487(4)
_cell_length_c 12.9425(4)
_cell_measurement_reflns_used 15150
_cell_measurement_temperature 100(2)
_cell_measurement_theta_max 29.8820
_cell_measurement_theta_min 3.4180
_cell_volume 1623.53(9)
_computing_cell_refinement 'CrysAlisPro 1.171.39.7b (Rigaku OD, 2015)'
_computing_data_collection 'CrysAlisPro 1.171.39.7b (Rigaku OD, 2015)'
_computing_data_reduction 'CrysAlisPro 1.171.39.7b (Rigaku OD, 2015)'
_computing_structure_refinement 'SHELXL-2017/1 (Sheldrick, 2017)'
_computing_structure_solution 'SHELXT 2014/5 (Sheldrick, 2014)'
_diffrn_ambient_temperature 100(2)
_diffrn_measured_fraction_theta_full 0.999
_diffrn_measured_fraction_theta_max 0.945
_diffrn_measurement_device 'Rigaku four-circle diffractometer'
_diffrn_measurement_device_type 'XtaLABPRO AFC12 (RINC): Kappa single'
_diffrn_measurement_method '\w scans'
_diffrn_orient_matrix_type 'CrysAlisPro convention (1999,Acta A55,543-557)'
_diffrn_radiation_monochromator 'Confocal MaxFlux double bounce optic'
_diffrn_radiation_type MoK\a
_diffrn_radiation_wavelength 0.71073
_diffrn_reflns_av_R_equivalents 0.0405
_diffrn_reflns_av_unetI/netI 0.0231
_diffrn_reflns_Laue_measured_fraction_full 0.999
_diffrn_reflns_Laue_measured_fraction_max 0.945
_diffrn_reflns_limit_h_max 14
_diffrn_reflns_limit_h_min -14
_diffrn_reflns_limit_k_max 17
_diffrn_reflns_limit_k_min -17
_diffrn_reflns_limit_l_max 18
_diffrn_reflns_limit_l_min -18
_diffrn_reflns_number 38380
_diffrn_reflns_point_group_measured_fraction_full 0.999
_diffrn_reflns_point_group_measured_fraction_max 0.945
_diffrn_reflns_theta_full 25.242
_diffrn_reflns_theta_max 29.951
_diffrn_reflns_theta_min 2.751
_diffrn_source 'micro-focus sealed X-ray tube'
_diffrn_source_type 'Rigaku(Mo) X-ray Source'
_exptl_absorpt_coefficient_mu 0.081
_exptl_absorpt_correction_T_max 1.00000
_exptl_absorpt_correction_T_min 0.65897
_exptl_absorpt_correction_type multi-scan
_exptl_absorpt_process_details
;
CrysAlisPro 1.171.39.7b (Rigaku Oxford Diffraction, 2015)
Empirical absorption correction using spherical harmonics,
 implemented in SCALE3 ABSPACK scaling algorithm.
;
_exptl_crystal_colour colourless
_exptl_crystal_density_diffrn 1.266
_exptl_crystal_description prism
_exptl_crystal_F_000 664
_exptl_crystal_recrystallization_method 'Re-crystallisation from solvent: CH2Cl2 and CDCl3'
_exptl_crystal_size_max 0.50
_exptl_crystal_size_mid 0.35
_exptl_crystal_size_min 0.18
_refine_diff_density_max 0.393
_refine_diff_density_min -0.219
_refine_diff_density_rms 0.046
_refine_ls_extinction_method none
_refine_ls_goodness_of_fit_ref 1.069
_refine_ls_hydrogen_treatment constr
_refine_ls_matrix_type full
_refine_ls_number_parameters 212
_refine_ls_number_reflns 4453
_refine_ls_number_restraints 0
_refine_ls_restrained_S_all 1.069
_refine_ls_R_factor_all 0.0431
_refine_ls_R_factor_gt 0.0379
_refine_ls_shift/su_max 0.000
_refine_ls_shift/su_mean 0.000
_refine_ls_structure_factor_coef Fsqd
_refine_ls_weighting_details 'w=1/[\s^2^(Fo^2^)+(0.0609P)^2^+0.3450P] where P=(Fo^2^+2Fc^2^)/3'
_refine_ls_weighting_scheme calc
_refine_ls_wR_factor_gt 0.1059
_refine_ls_wR_factor_ref 0.1095
_reflns_Friedel_coverage 0.000
_reflns_number_gt 3924
_reflns_number_total 4453
_reflns_threshold_expression 'I > 2\s(I)'
_cod_data_source_file c8qo00429c2.cif
_cod_data_source_block compound_14
_cod_original_sg_symbol_H-M 'P 21/n'
_cod_database_code 1554343
_shelx_shelxl_version_number 2017/1
_shelx_space_group_comment
;
The symmetry employed for this shelxl refinement is uniquely defined
by the following loop, which should always be used as a source of
symmetry information in preference to the above space-group names.
They are only intended as comments.
;

loop_
_space_group_symop_operation_xyz
'x, y, z'
'-x+1/2, y+1/2, -z+1/2'
'-x, -y, -z'
'x-1/2, -y-1/2, z-1/2'

loop_
_atom_site_label
_atom_site_type_symbol
_atom_site_fract_x
_atom_site_fract_y
_atom_site_fract_z
_atom_site_U_iso_or_equiv
_atom_site_adp_type
_atom_site_occupancy
_atom_site_site_symmetry_order
_atom_site_calc_flag
_atom_site_refinement_flags_posn
_atom_site_refinement_flags_adp
C2' C 0.28180(8) 0.23186(6) 0.59418(6) 0.01393(16) Uani 1 1 d . .
C2 C 0.59416(8) 0.39801(6) 0.69697(6) 0.01442(16) Uani 1 1 d . .
O1 O 0.68213(6) 0.33374(5) 0.74315(5) 0.02040(15) Uani 1 1 d . .
C7' C 0.17473(8) 0.31766(6) 0.55446(7) 0.01421(16) Uani 1 1 d . .
N1 N 0.62601(7) 0.50352(6) 0.69670(6) 0.01587(16) Uani 1 1 d . .
C3 C 0.45418(8) 0.36857(6) 0.64056(6) 0.01331(16) Uani 1 1 d . .
C1' C 0.41335(8) 0.25990(6) 0.63669(7) 0.01458(17) Uani 1 1 d . .
H1' H 0.480660 0.207988 0.664633 0.017 Uiso 1 1 calc R U
C4 C 0.36351(8) 0.43995(6) 0.58316(6) 0.01267(16) Uani 1 1 d . .
C4' C 0.12686(9) 0.09933(7) 0.47857(7) 0.01964(18) Uani 1 1 d . .
H4'A H 0.172459 0.102517 0.420846 0.024 Uiso 1 1 calc R U
H4'B H 0.088740 0.028426 0.478144 0.024 Uiso 1 1 calc R U
C5 C 0.30609(9) 0.62318(7) 0.52291(7) 0.01724(17) Uani 1 1 d . .
H5 H 0.216964 0.602584 0.481141 0.021 Uiso 1 1 calc R U
C5' C 0.00957(9) 0.17782(7) 0.45339(8) 0.02237(19) Uani 1 1 d . .
H5'A H -0.038230 0.174288 0.509729 0.027 Uiso 1 1 calc R U
H5'B H -0.057273 0.160845 0.382969 0.027 Uiso 1 1 calc R U
C8 C 0.56863(9) 0.68420(7) 0.64532(7) 0.01921(18) Uani 1 1 d . .
H8 H 0.657373 0.705939 0.686792 0.023 Uiso 1 1 calc R U
C3' C 0.23429(9) 0.11838(6) 0.58832(7) 0.01621(17) Uani 1 1 d . .
C6 C 0.34341(10) 0.72701(7) 0.52673(8) 0.02203(19) Uani 1 1 d . .
H6 H 0.280550 0.777654 0.487496 0.026 Uiso 1 1 calc R U
C6' C 0.06588(9) 0.28757(7) 0.44952(7) 0.01856(18) Uani 1 1 d . .
H6'A H -0.010580 0.338055 0.435426 0.022 Uiso 1 1 calc R U
H6'B H 0.106316 0.291954 0.388834 0.022 Uiso 1 1 calc R U
C7 C 0.47442(10) 0.75653(7) 0.58885(8) 0.0226(2) Uani 1 1 d . .
H7 H 0.499386 0.827953 0.592381 0.027 Uiso 1 1 calc R U
C8' C 0.11206(10) 0.35330(7) 0.64268(8) 0.02173(19) Uani 1 1 d . .
H8'A H 0.058099 0.416602 0.618943 0.033 Uiso 1 1 calc R U
H8'B H 0.185423 0.367750 0.709256 0.033 Uiso 1 1 calc R U
H8'C H 0.052597 0.298332 0.656225 0.033 Uiso 1 1 calc R U
C9 C 0.76702(9) 0.53474(8) 0.75299(8) 0.0243(2) Uani 1 1 d . .
H9A H 0.766596 0.584492 0.810286 0.037 Uiso 1 1 calc R U
H9B H 0.808215 0.567349 0.701510 0.037 Uiso 1 1 calc R U
H9C H 0.820486 0.473237 0.784805 0.037 Uiso 1 1 calc R U
C10' C 0.35363(10) 0.04245(7) 0.59788(9) 0.0246(2) Uani 1 1 d . .
H10D H 0.318259 -0.028834 0.586107 0.037 Uiso 1 1 calc R U
H10E H 0.419019 0.047988 0.670152 0.037 Uiso 1 1 calc R U
H10F H 0.399674 0.059807 0.543464 0.037 Uiso 1 1 calc R U
C8A C 0.53249(8) 0.57825(6) 0.64112(6) 0.01442(17) Uani 1 1 d . .
C4A C 0.39917(8) 0.54800(6) 0.58043(6) 0.01333(16) Uani 1 1 d . .
O1' O 0.23647(6) 0.41180(5) 0.52246(5) 0.01553(14) Uani 1 1 d . .
C9' C 0.17439(10) 0.09354(7) 0.68219(8) 0.0233(2) Uani 1 1 d . .
H9'A H 0.150590 0.019538 0.680313 0.035 Uiso 1 1 calc R U
H9'B H 0.092054 0.135608 0.674664 0.035 Uiso 1 1 calc R U
H9'C H 0.242544 0.109731 0.751136 0.035 Uiso 1 1 calc R U

loop_
_atom_site_aniso_label
_atom_site_aniso_U_11
_atom_site_aniso_U_22
_atom_site_aniso_U_33
_atom_site_aniso_U_23
_atom_site_aniso_U_13
_atom_site_aniso_U_12
C2' 0.0159(4) 0.0121(4) 0.0141(4) 0.0005(3) 0.0048(3) -0.0010(3)
C2 0.0141(4) 0.0161(4) 0.0123(4) 0.0004(3) 0.0028(3) -0.0014(3)
O1 0.0154(3) 0.0221(3) 0.0202(3) 0.0036(2) -0.0003(2) 0.0016(2)
C7' 0.0121(3) 0.0126(3) 0.0175(4) -0.0001(3) 0.0037(3) -0.0029(3)
N1 0.0129(3) 0.0169(3) 0.0157(3) -0.0004(3) 0.0010(3) -0.0041(3)
C3 0.0128(4) 0.0128(4) 0.0139(4) -0.0002(3) 0.0032(3) -0.0013(3)
C1' 0.0152(4) 0.0123(4) 0.0154(4) 0.0016(3) 0.0031(3) 0.0001(3)
C4 0.0114(3) 0.0134(4) 0.0130(3) -0.0013(3) 0.0032(3) -0.0015(3)
C4' 0.0232(4) 0.0156(4) 0.0196(4) -0.0023(3) 0.0053(3) -0.0061(3)
C5 0.0167(4) 0.0143(4) 0.0219(4) 0.0007(3) 0.0075(3) 0.0013(3)
C5' 0.0183(4) 0.0198(4) 0.0255(5) -0.0010(3) 0.0009(3) -0.0072(3)
C8 0.0210(4) 0.0161(4) 0.0224(4) -0.0051(3) 0.0092(3) -0.0063(3)
C3' 0.0183(4) 0.0127(4) 0.0178(4) 0.0004(3) 0.0054(3) -0.0030(3)
C6 0.0247(4) 0.0134(4) 0.0308(5) 0.0026(3) 0.0126(4) 0.0030(3)
C6' 0.0147(4) 0.0173(4) 0.0202(4) 0.0000(3) -0.0004(3) -0.0033(3)
C7 0.0283(5) 0.0120(4) 0.0315(5) -0.0023(3) 0.0150(4) -0.0030(3)
C8' 0.0215(4) 0.0203(4) 0.0263(5) -0.0037(3) 0.0115(4) -0.0009(3)
C9 0.0167(4) 0.0273(5) 0.0238(4) 0.0021(4) -0.0024(3) -0.0093(3)
C10' 0.0246(4) 0.0130(4) 0.0362(5) 0.0018(4) 0.0087(4) 0.0001(3)
C8A 0.0155(4) 0.0146(4) 0.0141(4) -0.0019(3) 0.0058(3) -0.0024(3)
C4A 0.0139(4) 0.0123(4) 0.0149(4) -0.0011(3) 0.0060(3) -0.0010(3)
O1' 0.0115(3) 0.0128(3) 0.0198(3) 0.0022(2) 0.0006(2) -0.0024(2)
C9' 0.0314(5) 0.0195(4) 0.0210(4) 0.0023(3) 0.0106(4) -0.0071(4)

loop_
_atom_type_symbol
_atom_type_description
_atom_type_scat_dispersion_real
_atom_type_scat_dispersion_imag
_atom_type_scat_source
C C 0.0033 0.0016 'International Tables Vol C Tables 4.2.6.8 and 6.1.1.4'
H H 0.0000 0.0000 'International Tables Vol C Tables 4.2.6.8 and 6.1.1.4'
N N 0.0061 0.0033 'International Tables Vol C Tables 4.2.6.8 and 6.1.1.4'
O O 0.0106 0.0060 'International Tables Vol C Tables 4.2.6.8 and 6.1.1.4'

loop_
_geom_angle_atom_site_label_1
_geom_angle_atom_site_label_2
_geom_angle_atom_site_label_3
_geom_angle
C1' C2' C3' 122.68(7)
C1' C2' C7' 118.32(7)
C3' C2' C7' 118.95(7)
O1 C2 N1 120.88(7)
O1 C2 C3 122.51(8)
N1 C2 C3 116.62(7)
O1' C7' C2' 111.22(6)
O1' C7' C6' 102.49(6)
C2' C7' C6' 112.17(7)
O1' C7' C8' 105.63(7)
C2' C7' C8' 112.18(7)
C6' C7' C8' 112.54(7)
C2 N1 C8A 123.04(7)
C2 N1 C9 117.42(7)
C8A N1 C9 119.46(7)
C4 C3 C2 120.78(7)
C4 C3 C1' 119.12(7)
C2 C3 C1' 119.85(7)
C2' C1' C3 120.93(7)
C2' C1' H1' 119.5
C3 C1' H1' 119.5
O1' C4 C3 121.36(7)
O1' C4 C4A 116.73(7)
C3 C4 C4A 121.86(7)
C5' C4' C3' 113.25(7)
C5' C4' H4'A 108.9
C3' C4' H4'A 108.9
C5' C4' H4'B 108.9
C3' C4' H4'B 108.9
H4'A C4' H4'B 107.7
C6 C5 C4A 120.46(8)
C6 C5 H5 119.8
C4A C5 H5 119.8
C4' C5' C6' 109.72(7)
C4' C5' H5'A 109.7
C6' C5' H5'A 109.7
C4' C5' H5'B 109.7
C6' C5' H5'B 109.7
H5'A C5' H5'B 108.2
C7 C8 C8A 119.72(8)
C7 C8 H8 120.1
C8A C8 H8 120.1
C2' C3' C10' 111.60(7)
C2' C3' C4' 109.09(7)
C10' C3' C4' 107.90(7)
C2' C3' C9' 110.50(7)
C10' C3' C9' 107.00(7)
C4' C3' C9' 110.72(7)
C5 C6 C7 119.31(8)
C5 C6 H6 120.3
C7 C6 H6 120.3
C5' C6' C7' 112.69(7)
C5' C6' H6'A 109.1
C7' C6' H6'A 109.1
C5' C6' H6'B 109.1
C7' C6' H6'B 109.1
H6'A C6' H6'B 107.8
C8 C7 C6 121.52(8)
C8 C7 H7 119.2
C6 C7 H7 119.2
C7' C8' H8'A 109.5
C7' C8' H8'B 109.5
H8'A C8' H8'B 109.5
C7' C8' H8'C 109.5
H8'A C8' H8'C 109.5
H8'B C8' H8'C 109.5
N1 C9 H9A 109.5
N1 C9 H9B 109.5
H9A C9 H9B 109.5
N1 C9 H9C 109.5
H9A C9 H9C 109.5
H9B C9 H9C 109.5
C3' C10' H10D 109.5
C3' C10' H10E 109.5
H10D C10' H10E 109.5
C3' C10' H10F 109.5
H10D C10' H10F 109.5
H10E C10' H10F 109.5
N1 C8A C8 120.89(8)
N1 C8A C4A 119.98(7)
C8 C8A C4A 119.12(8)
C5 C4A C8A 119.84(8)
C5 C4A C4 122.65(7)
C8A C4A C4 117.49(7)
C4 O1' C7' 118.07(6)
C3' C9' H9'A 109.5
C3' C9' H9'B 109.5
H9'A C9' H9'B 109.5
C3' C9' H9'C 109.5
H9'A C9' H9'C 109.5
H9'B C9' H9'C 109.5

loop_
_geom_bond_atom_site_label_1
_geom_bond_atom_site_label_2
_geom_bond_distance
C2' C1' 1.3431(11)
C2' C3' 1.5314(11)
C2' C7' 1.5316(11)
C2 O1 1.2377(10)
C2 N1 1.3942(11)
C2 C3 1.4519(11)
C7' O1' 1.4781(10)
C7' C6' 1.5317(11)
C7' C8' 1.5329(12)
N1 C8A 1.3961(11)
N1 C9 1.4666(11)
C3 C4 1.3593(11)
C3 C1' 1.4538(11)
C1' H1' 0.9500
C4 O1' 1.3542(9)
C4 C4A 1.4383(11)
C4' C5' 1.5261(13)
C4' C3' 1.5392(12)
C4' H4'A 0.9900
C4' H4'B 0.9900
C5 C6 1.3843(12)
C5 C4A 1.4058(12)
C5 H5 0.9500
C5' C6' 1.5292(12)
C5' H5'A 0.9900
C5' H5'B 0.9900
C8 C7 1.3826(13)
C8 C8A 1.4074(11)
C8 H8 0.9500
C3' C10' 1.5373(12)
C3' C9' 1.5448(12)
C6 C7 1.3964(14)
C6 H6 0.9500
C6' H6'A 0.9900
C6' H6'B 0.9900
C7 H7 0.9500
C8' H8'A 0.9800
C8' H8'B 0.9800
C8' H8'C 0.9800
C9 H9A 0.9800
C9 H9B 0.9800
C9 H9C 0.9800
C10' H10D 0.9800
C10' H10E 0.9800
C10' H10F 0.9800
C8A C4A 1.4126(11)
C9' H9'A 0.9800
C9' H9'B 0.9800
C9' H9'C 0.9800

loop_
_geom_torsion_atom_site_label_1
_geom_torsion_atom_site_label_2
_geom_torsion_atom_site_label_3
_geom_torsion_atom_site_label_4
_geom_torsion
C1' C2' C7' O1' 26.59(10)
C3' C2' C7' O1' -155.95(7)
C1' C2' C7' C6' 140.72(8)
C3' C2' C7' C6' -41.82(10)
C1' C2' C7' C8' -91.47(9)
C3' C2' C7' C8' 86.00(9)
O1 C2 N1 C8A 176.56(8)
C3 C2 N1 C8A -3.27(12)
O1 C2 N1 C9 0.01(12)
C3 C2 N1 C9 -179.83(7)
O1 C2 C3 C4 -174.43(8)
N1 C2 C3 C4 5.40(12)
O1 C2 C3 C1' -0.22(12)
N1 C2 C3 C1' 179.61(7)
C3' C2' C1' C3 179.92(7)
C7' C2' C1' C3 -2.72(12)
C4 C3 C1' C2' -12.16(12)
C2 C3 C1' C2' 173.53(8)
C2 C3 C4 O1' 174.08(7)
C1' C3 C4 O1' -0.17(12)
C2 C3 C4 C4A -3.46(12)
C1' C3 C4 C4A -177.71(7)
C3' C4' C5' C6' 60.73(10)
C1' C2' C3' C10' -19.99(11)
C7' C2' C3' C10' 162.67(8)
C1' C2' C3' C4' -139.12(8)
C7' C2' C3' C4' 43.54(10)
C1' C2' C3' C9' 98.94(9)
C7' C2' C3' C9' -78.40(9)
C5' C4' C3' C2' -52.35(9)
C5' C4' C3' C10' -173.76(7)
C5' C4' C3' C9' 69.46(9)
C4A C5 C6 C7 -0.34(14)
C4' C5' C6' C7' -56.99(10)
O1' C7' C6' C5' 166.44(7)
C2' C7' C6' C5' 47.05(10)
C8' C7' C6' C5' -80.57(9)
C8A C8 C7 C6 -0.33(14)
C5 C6 C7 C8 1.05(14)
C2 N1 C8A C8 178.56(8)
C9 N1 C8A C8 -4.95(12)
C2 N1 C8A C4A -0.86(12)
C9 N1 C8A C4A 175.63(8)
C7 C8 C8A N1 179.50(8)
C7 C8 C8A C4A -1.08(13)
C6 C5 C4A C8A -1.06(13)
C6 C5 C4A C4 177.08(8)
N1 C8A C4A C5 -178.81(7)
C8 C8A C4A C5 1.76(12)
N1 C8A C4A C4 2.96(12)
C8 C8A C4A C4 -176.47(7)
O1' C4 C4A C5 3.38(12)
C3 C4 C4A C5 -178.97(8)
O1' C4 C4A C8A -178.44(7)
C3 C4 C4A C8A -0.79(12)
C3 C4 O1' C7' 26.88(11)
C4A C4 O1' C7' -155.46(7)
C2' C7' O1' C4 -38.78(9)
C6' C7' O1' C4 -158.82(7)
C8' C7' O1' C4 83.17(8)
